data_2000011
loop_
_publ_author_name
'Retoux, R.'
'Guillot, C.'
'Maignan, C.'

_publ_section_title
;
 Structure determination of
 (1S;S~s~)-3-methoxy-1-phenyl-2-(p-tolylsulfinyl)-2-propen-1-ol
 (C~17~H~18~O~3~S)
;
_journal_issue 3
_journal_name_full
;
 Acta Crystallographica, Section C: Crystal Structure Communications
;
_journal_page_first 629
_journal_page_last 630
_journal_paper_doi 10.1107/s0108270192011235
_journal_volume 49
_journal_year 1993
_chemical_formula_sum 'C17 H18 O3 S'
_chemical_melting_point 396
_space_group_IT_number 19
_symmetry_cell_setting orthorhombic
_symmetry_Int_Tables_number 19
_symmetry_space_group_name_Hall 'P 2ac 2ab'
_symmetry_space_group_name_H-M 'P 21 21 21'
_cell_angle_alpha 90
_cell_angle_beta 90
_cell_angle_gamma 90
_cell_formula_units_Z 4
_cell_length_a 7.0123(5)
_cell_length_b 7.5297(9)
_cell_length_c 29.094(2)
_cell_volume 1536.178
_diffrn_ambient_temperature ?
_exptl_crystal_colour colorless
_exptl_crystal_density_diffrn 1.31
_refine_ls_R_factor_gt 0.028
_refine_ls_wR_factor_gt 0.028
_cod_original_formula_sum 'C17 H18 O3 S1'
_cod_database_code 2000011

loop_
_symmetry_equiv_pos_site_id
_symmetry_equiv_pos_as_xyz
1 x,y,z
2 1/2+x,1/2-y,-z
3 -x,1/2+y,1/2-z
4 1/2-x,-y,1/2+z

loop_
_atom_site_label
_atom_site_type_symbol
_atom_site_fract_x
_atom_site_fract_y
_atom_site_fract_z
S1 S 0.0606(1) 0.9747(1) 0.1036(1)
O1 O 0.2625(3) 1.0043(4) 0.1195(1)
O2 O -0.3423(4) 0.9542(3) 0.1068(1)
O3 O -0.0605(4) 0.8572(4) 0.2325(1)
C1 C 0.0638(5) 0.7695(4) 0.0723(1)
C2 C 0.1624(5) 0.6231(5) 0.0890(1)
C3 C 0.1690(5) 0.4697(6) 0.0631(1)
C4 C 0.0792(5) 0.4613(6) 0.0202(1)
C5 C -0.0170(6) 0.6087(7) 0.0053(1)
C6 C -0.0255(6) 0.7626(6) 0.0303(1)
C7 C 0.0943(9) 0.2954(8) -0.0089(2)
C8 C -0.0694(5) 0.9065(4) 0.1538(1)
C9 C -0.2866(5) 0.8912(5) 0.1505(1)
C10 C -0.3618(5) 0.7053(4) 0.1597(1)
C11 C -0.4812(5) 0.6749(5) 0.1967(1)
C12 C -0.5620(6) 0.5106(5) 0.2042(1)
C13 C -0.5226(6) 0.3713(6) 0.1745(2)
C14 C -0.4025(6) 0.4003(6) 0.1374(1)
C15 C -0.3238(5) 0.5653(5) 0.1303(1)
C16 C 0.0287(5) 0.8948(5) 0.1925(1)
C17 C 0.0577(9) 0.8626(8) 0.2727(2)
H1 H 0.231(5) 0.628(5) 0.118(1)
H2 H 0.230(5) 0.364(5) 0.076(1)
H3 H -0.072(5) 0.608(5) -0.022(1)
H4 H -0.083(6) 0.869(6) 0.019(1)
H5 H -0.012(7) 0.296(7) -0.033(2)
H6 H 0.197(7) 0.303(7) -0.025(2)
H7 H 0.093(8) 0.187(8) 0.008(2)
H8 H -0.340(4) 0.978(4) 0.173(1)
H9 H -0.496(5) 0.771(5) 0.219(1)
H10 H -0.640(5) 0.494(5) 0.230(1)
H11 H -0.584(5) 0.247(5) 0.177(1)
H12 H -0.375(5) 0.310(5) 0.119(1)
H13 H -0.244(6) 0.585(6) 0.101(1)
H14 H 0.171(6) 0.920(6) 0.192(1)
H15 H -0.014(7) 0.812(7) 0.298(2)
H16 H 0.166(9) 0.767(9) 0.269(2)
H17 H 0.104(6) 0.963(6) 0.275(1)
H18 H -0.474(9) 0.952(9) 0.103(2)

loop_
_atom_type_symbol
_atom_type_radius_bond
C 0.68
H 0.23
O 0.68
S 1.02
